data_1101048
loop_
_publ_author_name
'Nagakura, S'
'Kusunoki, T'

_publ_section_title
;
Structure of Ti Nx studied by electron diffraction and microscopy
;
_journal_name_full 'Journal of Applied Crystallography'
_journal_page_first 52
_journal_page_last 56
_journal_paper_doi 10.1107/S0021889877012795
_journal_volume 10
_journal_year 1977
_chemical_formula_structural 'Ti N0.61'
_chemical_formula_sum 'N0.61 Ti'
_chemical_name_systematic 'Titanium nitride (1/0.61) - $-alpha'
_space_group_IT_number 141
_symmetry_cell_setting tetragonal
_symmetry_space_group_name_Hall 'I 4bw 2bw -1bw'
_symmetry_space_group_name_H-M 'I 41/a m d :1'
_cell_angle_alpha 90
_cell_angle_beta 90
_cell_angle_gamma 90
_cell_formula_units_Z 8
_cell_length_a 4.198(2)
_cell_length_b 4.198(2)
_cell_length_c 8.591(5)
_cell_volume 151.4
_cod_duplicate_entry 1100041
_cod_original_sg_symbol_H-M 'I 41/a m d S'
_cod_original_formula_sum 'N.61 Ti'
_cod_database_code 1101048

loop_
_symmetry_equiv_pos_as_xyz
x,y,z
-x,-y,z
x,1/2+y,1/4-z
-x,1/2-y,1/4-z
-x,y,z
x,-y,z
-x,1/2+y,1/4-z
x,1/2-y,1/4-z
y,x,-z
-y,-x,-z
y,1/2+x,1/4+z
-y,1/2-x,1/4+z
-y,x,-z
y,-x,-z
-y,1/2+x,1/4+z
y,1/2-x,1/4+z
1/2+x,1/2+y,1/2+z
1/2-x,1/2-y,1/2+z
1/2+x,y,3/4-z
1/2-x,-y,3/4-z
1/2-x,1/2+y,1/2+z
1/2+x,1/2-y,1/2+z
1/2-x,y,3/4-z
1/2+x,-y,3/4-z
1/2+y,1/2+x,1/2-z
1/2-y,1/2-x,1/2-z
1/2+y,x,3/4+z
1/2-y,-x,3/4+z
1/2-y,1/2+x,1/2-z
1/2+y,1/2-x,1/2-z
1/2-y,x,3/4+z
1/2+y,-x,3/4+z

loop_
_atom_site_label
_atom_site_type_symbol
_atom_site_symmetry_multiplicity
_atom_site_Wyckoff_symbol
_atom_site_fract_x
_atom_site_fract_y
_atom_site_fract_z
_atom_site_occupancy
_atom_site_attached_hydrogens
_atom_site_calc_flag
Ti1 Ti0 8 e 0. 0. 0.268(3) 1. 0 d
N1 N0 4 a 0. 0. 0. 1. 0 d
N2 N0 4 b 0. 0. 0.5 0.22 0 d

loop_
_atom_type_symbol
_atom_type_oxidation_number
Ti0 0.000
N0 0.000
